data_7234023
loop_
_publ_author_name
'Wang, Jia-Yin'
'Shi, Yang'
'Tao, Dong-Liang'
'Bo, Qi-Bing'

_publ_section_title
;
 Series of 3D lanthanide MOFs derived from saddle-like alicyclic
 tetracarboxylate ligands: synthesis, characterization and
 structure--photoluminescence correlations
;
_journal_issue 43
_journal_name_full CrystEngComm
_journal_page_first 6591
_journal_paper_doi 10.1039/C9CE01337G
_journal_volume 21
_journal_year 2019
_chemical_formula_moiety 'C8 H7 O9 Tb'
_chemical_formula_sum 'C8 H7 O9 Tb'
_chemical_formula_weight 406.06
_space_group_crystal_system triclinic
_space_group_IT_number 2
_space_group_name_Hall '-P 1'
_space_group_name_H-M_alt 'P -1'
_symmetry_space_group_name_Hall '-P 1'
_symmetry_space_group_name_H-M 'P -1'
_atom_sites_solution_hydrogens mixed
_atom_sites_solution_primary direct
_audit_creation_date 2018-09-26
_audit_creation_method
;
Olex2 1.2-alpha
(compiled 2016.11.07 svn.r3352 for OlexSys, GUI svn.r5261)
;
_audit_update_record
;
2019-08-19 deposited with the CCDC.    2019-09-20 downloaded from the CCDC.
;
_cell_angle_alpha 67.832(3)
_cell_angle_beta 86.055(3)
_cell_angle_gamma 82.820(3)
_cell_formula_units_Z 2
_cell_length_a 7.0860(3)
_cell_length_b 7.9756(3)
_cell_length_c 9.2021(3)
_cell_measurement_reflns_used 6488
_cell_measurement_temperature 293(2)
_cell_measurement_theta_max 28.9040
_cell_measurement_theta_min 3.7850
_cell_volume 477.71(3)
_computing_cell_refinement
;
CrysAlisPro, Agilent Technologies,
Version 1.171.37.35 (release 13-08-2014 CrysAlis171 .NET)
(compiled Aug 13 2014,18:06:01)
;
_computing_data_collection
;
CrysAlisPro, Agilent Technologies,
Version 1.171.37.35 (release 13-08-2014 CrysAlis171 .NET)
(compiled Aug 13 2014,18:06:01)
;
_computing_data_reduction
;
CrysAlisPro, Agilent Technologies,
Version 1.171.37.35 (release 13-08-2014 CrysAlis171 .NET)
(compiled Aug 13 2014,18:06:01)
;
_computing_molecular_graphics 'Olex2 (Dolomanov et al., 2009)'
_computing_publication_material 'Olex2 (Dolomanov et al., 2009)'
_computing_structure_refinement 'ShelXL (Sheldrick, 2015)'
_computing_structure_solution 'SIR2004 (Burla et al., 2007)'
_diffrn_ambient_temperature 293.15
_diffrn_detector 'CCD plate'
_diffrn_detector_area_resol_mean 16.0355
_diffrn_detector_type Eos
_diffrn_measured_fraction_theta_full 0.997
_diffrn_measured_fraction_theta_max 0.998
_diffrn_measurement_details
;
#__ type_ start__ end____ width___ exp.time_
  1 omega  -52.00   43.00   1.0000    1.0000
omega____ theta____ kappa____ phi______ frames
    -       15.8569  -77.0000 -150.0000 95

#__ type_ start__ end____ width___ exp.time_
  2 omega  -52.00   43.00   1.0000    1.0000
omega____ theta____ kappa____ phi______ frames
    -       15.8569  -77.0000   90.0000 95

#__ type_ start__ end____ width___ exp.time_
  3 omega  -11.00   83.00   1.0000    1.0000
omega____ theta____ kappa____ phi______ frames
    -       15.8569   77.0000  -30.0000 94

#__ type_ start__ end____ width___ exp.time_
  4 omega  -25.00   22.00   1.0000    1.0000
omega____ theta____ kappa____ phi______ frames
    -      -16.9507  -99.0000    0.0000 47

#__ type_ start__ end____ width___ exp.time_
  5 omega  -25.00   22.00   1.0000    1.0000
omega____ theta____ kappa____ phi______ frames
    -      -16.9507  -99.0000   90.0000 47

#__ type_ start__ end____ width___ exp.time_
  6 omega   -1.00   83.00   1.0000    1.0000
omega____ theta____ kappa____ phi______ frames
    -       15.8569   57.0000 -150.0000 84

#__ type_ start__ end____ width___ exp.time_
  7 omega  -53.00   35.00   1.0000    1.0000
omega____ theta____ kappa____ phi______ frames
    -       15.8569  -37.0000 -120.0000 88

#__ type_ start__ end____ width___ exp.time_
  8 omega   35.00   88.00   1.0000    1.0000
omega____ theta____ kappa____ phi______ frames
    -       15.8569  178.0000   60.0000 53

#__ type_ start__ end____ width___ exp.time_
  9 omega   14.00   55.00   1.0000    1.0000
omega____ theta____ kappa____ phi______ frames
    -       15.7007  -99.0000    0.0000 41

#__ type_ start__ end____ width___ exp.time_
 10 omega   35.00   73.00   1.0000    1.0000
omega____ theta____ kappa____ phi______ frames
    -       15.7007   77.0000   60.0000 38

#__ type_ start__ end____ width___ exp.time_
 11 omega    5.00   32.00   1.0000    1.0000
omega____ theta____ kappa____ phi______ frames
    -       15.7007   57.0000 -180.0000 27

#__ type_ start__ end____ width___ exp.time_
 12 omega   49.00   75.00   1.0000    1.0000
omega____ theta____ kappa____ phi______ frames
    -       15.7007   57.0000 -180.0000 26

#__ type_ start__ end____ width___ exp.time_
 13 omega   40.00   78.00   1.0000    1.0000
omega____ theta____ kappa____ phi______ frames
    -       15.7007   57.0000 -120.0000 38

#__ type_ start__ end____ width___ exp.time_
 14 omega  -70.00  -45.00   1.0000    1.0000
omega____ theta____ kappa____ phi______ frames
    -      -16.7944  124.0000 -175.5875 25

#__ type_ start__ end____ width___ exp.time_
 15 omega  -74.00  -43.00   1.0000    1.0000
omega____ theta____ kappa____ phi______ frames
    -      -16.7944  131.0000   36.8766 31

#__ type_ start__ end____ width___ exp.time_
 16 omega   -1.00   34.00   1.0000    1.0000
omega____ theta____ kappa____ phi______ frames
    -       15.7007   57.0000 -120.0000 35

#__ type_ start__ end____ width___ exp.time_
 17 omega  -25.00   55.00   1.0000    1.0000
omega____ theta____ kappa____ phi______ frames
    -       15.7007  -99.0000 -150.0000 80

#__ type_ start__ end____ width___ exp.time_
 18 omega  -25.00   55.00   1.0000    1.0000
omega____ theta____ kappa____ phi______ frames
    -       15.7007  -99.0000   30.0000 80

#__ type_ start__ end____ width___ exp.time_
 19 omega  -74.00  -22.00   1.0000    1.0000
omega____ theta____ kappa____ phi______ frames
    -      -16.7944  131.0000   36.8766 52

#__ type_ start__ end____ width___ exp.time_
 20 omega  -84.00    0.00   1.0000    1.0000
omega____ theta____ kappa____ phi______ frames
    -      -16.7944  -57.0000   60.0000 84

#__ type_ start__ end____ width___ exp.time_
 21 omega  -25.00   22.00   1.0000    1.0000
omega____ theta____ kappa____ phi______ frames
    -      -16.7944  -99.0000 -150.0000 47
;
_diffrn_measurement_device 'four-circle diffractometer'
_diffrn_measurement_device_type 'Xcalibur, Eos, Gemini'
_diffrn_measurement_method '\w scans'
_diffrn_orient_matrix_UB_11 0.0557225000
_diffrn_orient_matrix_UB_12 -0.0832471000
_diffrn_orient_matrix_UB_13 0.0082262000
_diffrn_orient_matrix_UB_21 -0.0840991000
_diffrn_orient_matrix_UB_22 -0.0419496000
_diffrn_orient_matrix_UB_23 0.0052379000
_diffrn_orient_matrix_UB_31 0.0026093000
_diffrn_orient_matrix_UB_32 0.0252910000
_diffrn_orient_matrix_UB_33 -0.0826823000
_diffrn_radiation_monochromator graphite
_diffrn_radiation_probe x-ray
_diffrn_radiation_type MoK\a
_diffrn_radiation_wavelength 0.71073
_diffrn_reflns_av_R_equivalents 0.0416
_diffrn_reflns_av_unetI/netI 0.0265
_diffrn_reflns_Laue_measured_fraction_full 0.997
_diffrn_reflns_Laue_measured_fraction_max 0.998
_diffrn_reflns_limit_h_max 8
_diffrn_reflns_limit_h_min -8
_diffrn_reflns_limit_k_max 9
_diffrn_reflns_limit_k_min -9
_diffrn_reflns_limit_l_max 11
_diffrn_reflns_limit_l_min -11
_diffrn_reflns_number 11396
_diffrn_reflns_point_group_measured_fraction_full 0.997
_diffrn_reflns_point_group_measured_fraction_max 0.998
_diffrn_reflns_theta_full 25.242
_diffrn_reflns_theta_max 26.373
_diffrn_reflns_theta_min 3.714
_diffrn_source 'Enhance (Mo) X-ray Source'
_exptl_absorpt_coefficient_mu 7.448
_exptl_absorpt_correction_T_max 1.00000
_exptl_absorpt_correction_T_min 0.13709
_exptl_absorpt_correction_type multi-scan
_exptl_absorpt_process_details
;
CrysAlisPro, Agilent Technologies,
Version 1.171.37.35 (release 13-08-2014 CrysAlis171 .NET)
(compiled Aug 13 2014,18:06:01)
Empirical absorption correction using spherical harmonics,
 implemented in SCALE3 ABSPACK scaling algorithm.
;
_exptl_crystal_density_diffrn 2.823
_exptl_crystal_description block
_exptl_crystal_F_000 384
_exptl_crystal_size_max 0.44
_exptl_crystal_size_mid 0.22
_exptl_crystal_size_min 0.16
_refine_diff_density_max 1.275
_refine_diff_density_min -1.215
_refine_diff_density_rms 0.165
_refine_ls_extinction_method none
_refine_ls_goodness_of_fit_ref 1.036
_refine_ls_hydrogen_treatment constr
_refine_ls_matrix_type full
_refine_ls_number_parameters 164
_refine_ls_number_reflns 1938
_refine_ls_number_restraints 0
_refine_ls_restrained_S_all 1.036
_refine_ls_R_factor_all 0.0211
_refine_ls_R_factor_gt 0.0203
_refine_ls_shift/su_max 0.001
_refine_ls_shift/su_mean 0.000
_refine_ls_structure_factor_coef Fsqd
_refine_ls_weighting_details
;
 w=1/[\s^2^(Fo^2^)+(0.0357P)^2^+0.6157P]
 where P=(Fo^2^+2Fc^2^)/3
;
_refine_ls_weighting_scheme calc
_refine_ls_wR_factor_gt 0.0537
_refine_ls_wR_factor_ref 0.0544
_reflns_Friedel_coverage 0.000
_reflns_number_gt 1880
_reflns_number_total 1938
_reflns_threshold_expression 'I > 2\s(I)'
_cod_data_source_file c9ce01337g2.cif
_cod_data_source_block Tb-Tb
_cod_depositor_comments 'Adding full bibliography for 7234018--7234025.cif.'
_cod_database_code 7234023
_shelxl_version_number 2013-2
_chemical_oxdiff_formula 'C H O Tb'
_shelx_space_group_comment
;
The symmetry employed for this shelxl refinement is uniquely defined
by the following loop, which should always be used as a source of
symmetry information in preference to the above space-group names.
They are only intended as comments.
;
_shelx_estimated_absorpt_t_max 0.382
_shelx_estimated_absorpt_t_min 0.138
_reflns_odcompleteness_completeness 99.79
_reflns_odcompleteness_iscentric 1
_reflns_odcompleteness_theta 26.32
_olex2_refinement_description
;
1. Fixed Uiso
 At 1.2 times of:
  All C(H) groups
 At 1.5 times of:
  All O(H) groups, All O(H,H) groups
2.a Riding coordinates:
 O9(H9A,H9B)
2.b Ternary CH refined with riding coordinates:
 C7(H7), C3(H3), C2(H2), C5(H5)
2.c Idealised tetrahedral OH refined as rotating group:
 O6(H6)
;
_olex2_submission_special_instructions 'No special instructions were received'

loop_
_space_group_symop_operation_xyz
'x, y, z'
'-x, -y, -z'

loop_
_atom_site_label
_atom_site_type_symbol
_atom_site_fract_x
_atom_site_fract_y
_atom_site_fract_z
_atom_site_U_iso_or_equiv
_atom_site_adp_type
_atom_site_occupancy
_atom_site_site_symmetry_order
_atom_site_calc_flag
_atom_site_refinement_flags_posn
Tb1 Tb 0.76263(2) -0.01251(2) 0.13616(2) 0.00897(8) Uani 1 1 d .
O7 O 0.2401(4) 0.7496(4) 0.0950(3) 0.0157(6) Uani 1 1 d .
O3 O 0.3702(4) 0.0981(4) 0.0589(3) 0.0153(6) Uani 1 1 d .
O4 O 0.0650(4) 0.0807(4) 0.1170(3) 0.0149(6) Uani 1 1 d .
O8 O -0.0527(4) 0.6966(4) 0.1996(3) 0.0151(6) Uani 1 1 d .
O9 O 0.5404(4) -0.2222(4) 0.2747(3) 0.0205(6) Uani 1 1 d .
H9A H 0.5048 -0.2079 0.3609 0.031 Uiso 1 1 d R
H9B H 0.5921 -0.3321 0.2962 0.031 Uiso 1 1 d R
O5 O 0.1610(4) 0.1260(4) 0.5881(3) 0.0185(6) Uani 1 1 d .
O6 O -0.1397(4) 0.2332(5) 0.5453(3) 0.0211(7) Uani 1 1 d .
H6 H -0.2092 0.2837 0.4699 0.032 Uiso 1 1 calc GR
C8 C 0.2241(5) 0.1191(5) 0.1408(4) 0.0106(7) Uani 1 1 d .
O2 O 0.6035(4) 0.4027(4) 0.3560(4) 0.0226(7) Uani 1 1 d .
C4 C 0.1207(6) 0.6490(5) 0.1849(4) 0.0108(7) Uani 1 1 d .
C6 C 0.0343(6) 0.2097(5) 0.4956(4) 0.0110(7) Uani 1 1 d .
C7 C 0.2505(5) 0.1924(5) 0.2657(4) 0.0102(7) Uani 1 1 d .
H7 H 0.3137 0.0969 0.3561 0.012 Uiso 1 1 calc R
C3 C 0.2030(5) 0.4596(5) 0.2847(4) 0.0101(7) Uani 1 1 d .
H3 H 0.2488 0.4597 0.3827 0.012 Uiso 1 1 calc R
C2 C 0.3597(5) 0.3656(5) 0.2080(4) 0.0100(7) Uani 1 1 d .
H2 H 0.3595 0.4247 0.0933 0.012 Uiso 1 1 calc R
C1 C 0.5583(5) 0.3258(5) 0.2685(4) 0.0118(7) Uani 1 1 d .
C5 C 0.0799(5) 0.2967(5) 0.3215(4) 0.0104(7) Uani 1 1 d .
H5 H -0.0318 0.3272 0.2555 0.012 Uiso 1 1 calc R
O1 O 0.6694(4) 0.2124(4) 0.2322(4) 0.0213(6) Uani 1 1 d .

loop_
_atom_site_aniso_label
_atom_site_aniso_U_11
_atom_site_aniso_U_22
_atom_site_aniso_U_33
_atom_site_aniso_U_23
_atom_site_aniso_U_13
_atom_site_aniso_U_12
Tb1 0.01055(12) 0.00852(12) 0.00795(11) -0.00338(8) 0.00018(7) -0.00062(8)
O7 0.0149(14) 0.0115(14) 0.0163(13) 0.0003(11) 0.0018(11) -0.0042(12)
O3 0.0134(14) 0.0205(15) 0.0159(13) -0.0119(11) 0.0041(11) -0.0025(12)
O4 0.0143(14) 0.0147(14) 0.0161(13) -0.0060(11) -0.0022(11) -0.0013(11)
O8 0.0126(14) 0.0129(14) 0.0189(14) -0.0060(11) 0.0015(11) 0.0015(11)
O9 0.0191(15) 0.0188(15) 0.0196(14) -0.0021(12) 0.0010(12) -0.0045(13)
O5 0.0182(15) 0.0247(16) 0.0097(13) -0.0053(12) -0.0013(11) 0.0047(13)
O6 0.0128(14) 0.0369(19) 0.0114(13) -0.0071(13) 0.0016(11) -0.0013(14)
C8 0.0167(19) 0.0064(17) 0.0078(16) -0.0017(13) -0.0007(14) -0.0009(15)
O2 0.0164(15) 0.0269(17) 0.0345(17) -0.0236(14) -0.0096(13) 0.0055(13)
C4 0.017(2) 0.0069(17) 0.0090(16) -0.0034(14) -0.0019(14) 0.0005(15)
C6 0.0131(19) 0.0097(18) 0.0121(17) -0.0062(14) 0.0011(14) -0.0017(15)
C7 0.0105(18) 0.0114(18) 0.0096(16) -0.0045(14) 0.0007(14) -0.0027(15)
C3 0.0098(18) 0.0120(18) 0.0087(16) -0.0043(14) 0.0017(14) -0.0012(15)
C2 0.0106(18) 0.0089(17) 0.0105(16) -0.0038(14) -0.0001(14) -0.0004(15)
C1 0.0123(19) 0.0094(18) 0.0131(17) -0.0035(15) -0.0018(14) -0.0007(15)
C5 0.0133(18) 0.0104(18) 0.0077(16) -0.0032(14) 0.0008(14) -0.0027(15)
O1 0.0163(15) 0.0244(17) 0.0319(16) -0.0213(14) -0.0013(13) 0.0016(13)

loop_
_atom_type_symbol
_atom_type_description
_atom_type_scat_dispersion_real
_atom_type_scat_dispersion_imag
_atom_type_scat_source
C C 0.0033 0.0016 'International Tables Vol C Tables 4.2.6.8 and 6.1.1.4'
H H 0.0000 0.0000 'International Tables Vol C Tables 4.2.6.8 and 6.1.1.4'
O O 0.0106 0.0060 'International Tables Vol C Tables 4.2.6.8 and 6.1.1.4'
Tb Tb -0.1723 4.1537 'International Tables Vol C Tables 4.2.6.8 and 6.1.1.4'

loop_
_geom_angle_atom_site_label_1
_geom_angle_atom_site_label_2
_geom_angle_atom_site_label_3
_geom_angle
_geom_angle_site_symmetry_1
_geom_angle_site_symmetry_3
O7 Tb1 O3 74.33(9) 2_665 .
O7 Tb1 O3 75.55(9) 2_665 2_655
O7 Tb1 O4 67.09(9) 2_665 2_655
O7 Tb1 O8 130.23(9) 2_665 1_645
O7 Tb1 O9 135.70(10) 2_665 .
O7 Tb1 O5 142.11(10) 2_665 2_656
O7 Tb1 C8 70.64(10) 2_665 2_655
O3 Tb1 O3 60.73(10) 2_655 .
O3 Tb1 O4 49.69(8) 2_655 2_655
O3 Tb1 C8 24.71(10) 2_655 2_655
O3 Tb1 C8 83.45(9) . 2_655
O4 Tb1 O7 75.19(9) 1_655 2_665
O4 Tb1 O3 124.36(9) 1_655 2_655
O4 Tb1 O3 146.00(9) 1_655 .
O4 Tb1 O3 105.71(8) 2_655 .
O4 Tb1 O4 75.45(9) 1_655 2_655
O4 Tb1 O8 81.11(9) 1_655 1_645
O4 Tb1 O9 149.11(10) 1_655 .
O4 Tb1 O5 79.93(10) 1_655 2_656
O4 Tb1 C8 100.31(10) 1_655 2_655
O4 Tb1 C8 25.04(9) 2_655 2_655
O8 Tb1 O3 130.99(8) 1_645 .
O8 Tb1 O3 83.21(10) 1_645 2_655
O8 Tb1 O4 64.84(9) 1_645 2_655
O8 Tb1 O5 71.85(10) 1_645 2_656
O8 Tb1 C8 71.50(10) 1_645 2_655
O9 Tb1 O3 62.87(9) . .
O9 Tb1 O3 74.11(10) . 2_655
O9 Tb1 O4 112.96(9) . 2_655
O9 Tb1 O8 76.71(10) . 1_645
O9 Tb1 O5 72.92(10) . 2_656
O9 Tb1 C8 92.79(10) . 2_655
O5 Tb1 O3 142.28(10) 2_656 2_655
O5 Tb1 O3 117.03(9) 2_656 .
O5 Tb1 O4 132.62(9) 2_656 2_655
O5 Tb1 C8 142.83(10) 2_656 2_655
O1 Tb1 O7 78.55(11) . 2_665
O1 Tb1 O3 74.35(9) . .
O1 Tb1 O3 132.55(10) . 2_655
O1 Tb1 O4 143.74(10) . 2_655
O1 Tb1 O4 85.17(10) . 1_655
O1 Tb1 O8 142.27(10) . 1_645
O1 Tb1 O9 99.45(11) . .
O1 Tb1 O5 71.22(11) . 2_656
O1 Tb1 C8 145.92(11) . 2_655
C4 O7 Tb1 138.0(3) . 2_665
Tb1 O3 Tb1 119.27(10) 2_655 .
C8 O3 Tb1 131.9(2) . .
C8 O3 Tb1 102.2(2) . 2_655
Tb1 O4 Tb1 104.55(9) 1_455 2_655
C8 O4 Tb1 166.7(2) . 1_455
C8 O4 Tb1 86.8(2) . 2_655
C4 O8 Tb1 133.3(2) . 1_465
Tb1 O9 H9A 109.8 . .
Tb1 O9 H9B 110.0 . .
H9A O9 H9B 108.9 . .
C6 O5 Tb1 142.6(3) . 2_656
C6 O6 H6 109.5 . .
O3 C8 Tb1 53.07(17) . 2_655
O3 C8 C7 116.9(3) . .
O4 C8 Tb1 68.16(19) . 2_655
O4 C8 O3 121.0(3) . .
O4 C8 C7 122.0(3) . .
C7 C8 Tb1 168.7(2) . 2_655
O7 C4 C3 115.0(3) . .
O8 C4 O7 125.7(4) . .
O8 C4 C3 119.3(3) . .
O5 C6 O6 120.8(3) . .
O5 C6 C5 120.4(3) . .
O6 C6 C5 118.7(3) . .
C8 C7 H7 110.2 . .
C8 C7 C2 114.3(3) . .
C8 C7 C5 120.0(3) . .
C2 C7 H7 110.2 . .
C5 C7 H7 110.2 . .
C5 C7 C2 90.3(3) . .
C4 C3 H3 109.7 . .
C4 C3 C2 117.0(3) . .
C4 C3 C5 119.0(3) . .
C2 C3 H3 109.7 . .
C2 C3 C5 90.3(3) . .
C5 C3 H3 109.7 . .
C7 C2 H2 111.2 . .
C3 C2 C7 89.5(3) . .
C3 C2 H2 111.2 . .
C1 C2 C7 112.5(3) . .
C1 C2 C3 119.3(3) . .
C1 C2 H2 111.2 . .
O2 C1 C2 119.2(3) . .
O1 C1 O2 123.2(4) . .
O1 C1 C2 117.5(3) . .
C6 C5 C7 113.4(3) . .
C6 C5 C3 111.6(3) . .
C6 C5 H5 113.6 . .
C7 C5 C3 88.9(3) . .
C7 C5 H5 113.6 . .
C3 C5 H5 113.6 . .
C1 O1 Tb1 157.6(3) . .

loop_
_geom_bond_atom_site_label_1
_geom_bond_atom_site_label_2
_geom_bond_distance
_geom_bond_site_symmetry_2
Tb1 O7 2.356(3) 2_665
Tb1 O3 2.864(3) .
Tb1 O3 2.428(3) 2_655
Tb1 O4 2.329(3) 1_655
Tb1 O4 2.759(3) 2_655
Tb1 O8 2.400(3) 1_645
Tb1 O9 2.382(3) .
Tb1 O5 2.425(3) 2_656
Tb1 C8 2.968(3) 2_655
Tb1 O1 2.293(3) .
O7 Tb1 2.356(3) 2_665
O7 C4 1.272(4) .
O3 Tb1 2.428(3) 2_655
O3 C8 1.269(5) .
O4 Tb1 2.329(3) 1_455
O4 Tb1 2.759(3) 2_655
O4 C8 1.258(5) .
O8 Tb1 2.400(3) 1_465
O8 C4 1.254(5) .
O9 H9A 0.8603 .
O9 H9B 0.8603 .
O5 Tb1 2.425(3) 2_656
O5 C6 1.226(5) .
O6 H6 0.8200 .
O6 C6 1.302(5) .
C8 Tb1 2.968(3) 2_655
C8 C7 1.503(5) .
O2 C1 1.259(4) .
C4 C3 1.507(5) .
C6 C5 1.516(5) .
C7 H7 0.9800 .
C7 C2 1.564(5) .
C7 C5 1.550(5) .
C3 H3 0.9800 .
C3 C2 1.542(5) .
C3 C5 1.573(5) .
C2 H2 0.9800 .
C2 C1 1.501(5) .
C1 O1 1.250(5) .
C5 H5 0.9800 .

loop_
_geom_hbond_atom_site_label_D
_geom_hbond_atom_site_label_H
_geom_hbond_atom_site_label_A
_geom_hbond_distance_DH
_geom_hbond_distance_HA
_geom_hbond_distance_DA
_geom_hbond_angle_DHA
_geom_hbond_site_symmetry_A
O9 H9A O2 0.86 2.60 3.296(4) 138.7 2_656
O9 H9B O2 0.86 1.97 2.781(4) 157.3 1_545
O6 H6 O2 0.82 1.70 2.493(4) 162.5 1_455
C5 H5 O1 0.98 2.46 3.289(5) 141.9 1_455

loop_
_geom_torsion_atom_site_label_1
_geom_torsion_atom_site_label_2
_geom_torsion_atom_site_label_3
_geom_torsion_atom_site_label_4
_geom_torsion
_geom_torsion_site_symmetry_1
_geom_torsion_site_symmetry_4
Tb1 O7 C4 O8 -23.7(6) 2_665 .
Tb1 O7 C4 C3 158.7(3) 2_665 .
Tb1 O3 C8 Tb1 -150.2(3) . 2_655
Tb1 O3 C8 O4 5.8(4) 2_655 .
Tb1 O3 C8 O4 -144.4(3) . .
Tb1 O3 C8 C7 -173.9(3) 2_655 .
Tb1 O3 C8 C7 36.0(5) . .
Tb1 O4 C8 Tb1 148.8(11) 1_455 2_655
Tb1 O4 C8 O3 -5.0(3) 2_655 .
Tb1 O4 C8 O3 143.8(9) 1_455 .
Tb1 O4 C8 C7 174.7(3) 2_655 .
Tb1 O4 C8 C7 -36.5(13) 1_455 .
Tb1 O8 C4 O7 -18.5(5) 1_465 .
Tb1 O8 C4 C3 159.0(2) 1_465 .
Tb1 O5 C6 O6 -15.6(6) 2_656 .
Tb1 O5 C6 C5 161.1(3) 2_656 .
Tb1 C8 C7 C2 22.8(15) 2_655 .
Tb1 C8 C7 C5 128.4(12) 2_655 .
O7 C4 C3 C2 -38.2(4) . .
O7 C4 C3 C5 -145.0(3) . .
O3 C8 C7 C2 48.7(5) . .
O3 C8 C7 C5 154.3(3) . .
O4 C8 C7 C2 -131.0(4) . .
O4 C8 C7 C5 -25.4(5) . .
O8 C4 C3 C2 144.1(3) . .
O8 C4 C3 C5 37.3(5) . .
O5 C6 C5 C7 30.9(5) . .
O5 C6 C5 C3 -67.5(5) . .
O6 C6 C5 C7 -152.3(3) . .
O6 C6 C5 C3 109.2(4) . .
C8 C7 C2 C3 131.1(3) . .
C8 C7 C2 C1 -107.2(4) . .
C8 C7 C5 C6 120.9(4) . .
C8 C7 C5 C3 -126.0(3) . .
O2 C1 O1 Tb1 166.1(5) . .
C4 C3 C2 C7 -130.6(3) . .
C4 C3 C2 C1 113.6(4) . .
C4 C3 C5 C6 -116.3(4) . .
C4 C3 C5 C7 129.0(3) . .
C7 C2 C1 O2 -117.9(4) . .
C7 C2 C1 O1 60.0(4) . .
C3 C2 C1 O2 -15.1(5) . .
C3 C2 C1 O1 162.9(3) . .
C2 C7 C5 C6 -120.5(3) . .
C2 C7 C5 C3 -7.4(3) . .
C2 C3 C5 C6 122.3(3) . .
C2 C3 C5 C7 7.5(3) . .
C2 C1 O1 Tb1 -11.8(9) . .
C5 C7 C2 C3 7.6(3) . .
C5 C7 C2 C1 129.4(3) . .
C5 C3 C2 C7 -7.5(3) . .
C5 C3 C2 C1 -123.2(3) . .
